data_4500966
loop_
_publ_author_name
'Kasugai, Kenta'
'Hashimoto, Suzumi'
'Imai, Kazunori'
'Sakon, Aya'
'Fujii, Kotaro'
'Uekusa, Hidehiro'
'Hayashi, Naoto'
'Kobayashi, Keiji'

_publ_section_title
;
 Supramolecular Networks in Crystalline Inclusion Complexes Formed from a
 New Host: 2,2-Bis(4-hydroxy-3-phenylphenyl)-1H-indene-1,3(2H)-dione
;
_journal_issue 9
_journal_name_full 'Crystal Growth &amp; Design'
_journal_page_first 4044
_journal_paper_doi 10.1021/cg200554f
_journal_volume 11
_journal_year 2011
_chemical_formula_moiety 'C35 H28 O5 '
_chemical_formula_sum 'C35 H28 O5'
_chemical_formula_weight 528.60
_space_group_IT_number 2
_symmetry_cell_setting triclinic
_symmetry_Int_Tables_number 2
_symmetry_space_group_name_Hall '-P 1'
_symmetry_space_group_name_H-M 'P -1'
_cell_angle_alpha 112.231(18)
_cell_angle_beta 96.642(14)
_cell_angle_gamma 98.164(19)
_cell_formula_units_Z 2
_cell_length_a 9.343(4)
_cell_length_b 11.137(6)
_cell_length_c 14.234(6)
_cell_measurement_reflns_used 10030
_cell_measurement_temperature 223.1
_cell_measurement_theta_max 27.6
_cell_measurement_theta_min 3.0
_cell_volume 1333.7(11)
_computing_cell_refinement PROCESS-AUTO
_computing_data_collection PROCESS-AUTO
_computing_data_reduction CrystalStructure
_computing_publication_material 'CrystalStructure 3.8'
_computing_structure_refinement CRYSTALS
_computing_structure_solution SIR92
_diffrn_detector_area_resol_mean 10.00
_diffrn_measured_fraction_theta_full 0.994
_diffrn_measured_fraction_theta_max 0.994
_diffrn_measurement_device_type 'Rigaku RAXIS-RAPID'
_diffrn_measurement_method \w
_diffrn_radiation_type 'Mo K\a'
_diffrn_radiation_wavelength 0.71075
_diffrn_reflns_av_R_equivalents 0.023
_diffrn_reflns_limit_h_max 11
_diffrn_reflns_limit_h_min -12
_diffrn_reflns_limit_k_max 14
_diffrn_reflns_limit_k_min -14
_diffrn_reflns_limit_l_max 18
_diffrn_reflns_limit_l_min -18
_diffrn_reflns_number 13289
_diffrn_reflns_theta_full 27.48
_diffrn_reflns_theta_max 27.48
_exptl_absorpt_coefficient_mu 0.087
_exptl_absorpt_correction_T_max 0.991
_exptl_absorpt_correction_T_min 0.885
_exptl_absorpt_correction_type multi-scan
_exptl_absorpt_process_details
;
    Higashi, T. (1995). Program for Absorption Correction.
    Rigaku Corporation, Tokyo, Japan.
;
_exptl_crystal_colour yellow
_exptl_crystal_density_diffrn 1.316
_exptl_crystal_density_method 'not measured'
_exptl_crystal_description block
_exptl_crystal_F_000 556.00
_exptl_crystal_size_max 0.30
_exptl_crystal_size_mid 0.30
_exptl_crystal_size_min 0.10
_refine_diff_density_max 0.67
_refine_diff_density_min -0.41
_refine_ls_extinction_method none
_refine_ls_goodness_of_fit_ref 1.002
_refine_ls_hydrogen_treatment refall
_refine_ls_number_parameters 398
_refine_ls_number_reflns 4372
_refine_ls_R_factor_gt 0.0658
_refine_ls_shift/su_max 0.0036
_refine_ls_structure_factor_coef Fsqd
_refine_ls_weighting_details 'w = 1/[0.0091Fo^2^ + 1.0000\s(Fo^2^)]/(4Fo^2^)'
_refine_ls_weighting_scheme calc
_refine_ls_wR_factor_ref 0.2158
_reflns_number_gt 4348
_reflns_number_total 6090
_reflns_threshold_expression F^2^>2.0\s(F^2^)
_cod_data_source_file cg200554f_si_003.cif
_cod_data_source_block '_KK-EtOH'
_cod_original_cell_volume 1333.8(10)
_cod_original_formula_sum 'C35 H28 O5 '
_cod_database_code 4500966

loop_
_symmetry_equiv_pos_site_id
_symmetry_equiv_pos_as_xyz
1 +X,+Y,+Z
2 -X,-Y,-Z

loop_
_atom_site_label
_atom_site_type_symbol
_atom_site_fract_x
_atom_site_fract_y
_atom_site_fract_z
_atom_site_U_iso_or_equiv
_atom_site_adp_type
_atom_site_occupancy
_atom_site_symmetry_multiplicity
_atom_site_calc_flag
_atom_site_refinement_flags
O(1) O 0.12700(18) 0.10651(17) 0.95307(13) 0.0284(4) Uani 1.00 1 d .
O(2) O 0.4534(2) 0.52401(19) 1.09578(15) 0.0339(4) Uani 1.00 1 d .
O(3) O 0.7961(2) 0.0423(2) 0.93773(16) 0.0380(5) Uani 1.00 1 d .
O(4) O 0.2424(2) 0.4238(2) 1.47422(15) 0.0513(6) Uani 1.00 1 d .
O(5) O 0.0429(3) 0.3035(3) 0.5557(2) 0.0767(9) Uani 1.00 1 d .
C(1) C 0.3223(2) 0.2984(2) 1.06034(18) 0.0241(5) Uani 1.00 1 d .
C(2) C 0.3494(2) 0.4314(2) 1.04856(18) 0.0257(5) Uani 1.00 1 d .
C(3) C 0.2272(2) 0.4304(2) 0.97104(19) 0.0285(6) Uani 1.00 1 d .
C(4) C 0.2007(3) 0.5288(2) 0.9407(2) 0.0367(7) Uani 1.00 1 d .
C(5) C 0.0744(3) 0.5040(3) 0.8701(2) 0.0456(8) Uani 1.00 1 d .
C(6) C -0.0229(3) 0.3858(3) 0.8310(2) 0.0448(8) Uani 1.00 1 d .
C(7) C 0.0003(2) 0.2837(2) 0.8627(2) 0.0335(7) Uani 1.00 1 d .
C(8) C 0.1285(2) 0.3094(2) 0.93323(18) 0.0244(5) Uani 1.00 1 d .
C(9) C 0.1811(2) 0.2205(2) 0.97915(17) 0.0234(5) Uani 1.00 1 d .
C(10) C 0.4505(2) 0.2278(2) 1.02970(18) 0.0232(5) Uani 1.00 1 d .
C(11) C 0.5386(2) 0.1947(2) 1.0996(2) 0.0272(6) Uani 1.00 1 d .
C(12) C 0.6550(2) 0.1341(2) 1.0678(2) 0.0308(6) Uani 1.00 1 d .
C(13) C 0.6801(2) 0.0996(2) 0.9698(2) 0.0271(6) Uani 1.00 1 d .
C(14) C 0.5922(2) 0.1300(2) 0.89612(19) 0.0251(5) Uani 1.00 1 d .
C(15) C 0.4776(2) 0.1934(2) 0.93101(19) 0.0264(5) Uani 1.00 1 d .
C(16) C 0.6179(2) 0.0970(2) 0.78998(19) 0.0285(6) Uani 1.00 1 d .
C(17) C 0.6535(2) -0.0248(2) 0.7318(2) 0.0372(7) Uani 1.00 1 d .
C(18) C 0.6755(3) -0.0539(3) 0.6322(2) 0.0441(8) Uani 1.00 1 d .
C(19) C 0.6649(3) 0.0380(3) 0.5882(2) 0.0471(9) Uani 1.00 1 d .
C(20) C 0.6275(3) 0.1558(3) 0.6442(2) 0.0431(8) Uani 1.00 1 d .
C(21) C 0.6031(2) 0.1850(2) 0.7449(2) 0.0349(7) Uani 1.00 1 d .
C(22) C 0.2958(2) 0.3289(2) 1.16929(19) 0.0262(5) Uani 1.00 1 d .
C(23) C 0.4037(2) 0.4173(2) 1.2536(2) 0.0328(6) Uani 1.00 1 d .
C(24) C 0.3814(3) 0.4463(2) 1.3537(2) 0.0358(6) Uani 1.00 1 d .
C(25) C 0.2504(2) 0.3908(2) 1.37384(19) 0.0322(6) Uani 1.00 1 d .
C(26) C 0.1394(2) 0.3064(2) 1.29152(18) 0.0257(5) Uani 1.00 1 d .
C(27) C 0.1660(2) 0.2756(2) 1.19021(18) 0.0245(5) Uani 1.00 1 d .
C(28) C -0.0030(2) 0.2465(2) 1.30959(18) 0.0277(6) Uani 1.00 1 d .
C(29) C -0.0996(3) 0.3244(3) 1.3546(2) 0.0380(7) Uani 1.00 1 d .
C(30) C -0.2305(3) 0.2664(3) 1.3719(2) 0.0488(9) Uani 1.00 1 d .
C(31) C -0.2645(3) 0.1335(3) 1.3428(2) 0.0507(9) Uani 1.00 1 d .
C(32) C -0.1691(3) 0.0553(3) 1.2953(2) 0.0447(8) Uani 1.00 1 d .
C(33) C -0.0393(3) 0.1118(2) 1.2777(2) 0.0365(7) Uani 1.00 1 d .
C(34) C 0.0984(4) 0.2104(4) 0.5909(3) 0.0626(11) Uani 1.00 1 d .
C(35) C 0.2471(4) 0.2747(5) 0.6533(3) 0.0758(14) Uani 1.00 1 d .
H(1) H 0.2672 0.6118 0.9674 0.046 Uiso 1.00 1 c R
H(2) H 0.0547 0.5714 0.8479 0.058 Uiso 1.00 1 c R
H(3) H -0.1077 0.3722 0.7815 0.055 Uiso 1.00 1 c R
H(4) H -0.0679 0.2016 0.8373 0.042 Uiso 1.00 1 c R
H(5) H 0.5191 0.2134 1.1672 0.032 Uiso 1.00 1 c R
H(6) H 0.7186 0.1162 1.1159 0.037 Uiso 1.00 1 c R
H(7) H 0.4153 0.2138 0.8839 0.030 Uiso 1.00 1 c R
H(8) H 0.824(2) 0.002(2) 0.986(2) 0.022(6) Uiso 1.00 1 c .
H(9) H 0.6623 -0.0875 0.7614 0.041 Uiso 1.00 1 c R
H(10) H 0.6980 -0.1370 0.5931 0.050 Uiso 1.00 1 c R
H(11) H 0.6833 0.0192 0.5203 0.059 Uiso 1.00 1 c R
H(12) H 0.6181 0.2180 0.6142 0.057 Uiso 1.00 1 c R
H(13) H 0.5761 0.2665 0.7824 0.041 Uiso 1.00 1 c R
H(14) H 0.4927 0.4575 1.2420 0.037 Uiso 1.00 1 c R
H(15) H 0.4564 0.5050 1.4098 0.040 Uiso 1.00 1 c R
H(16) H 0.0919 0.2158 1.1339 0.029 Uiso 1.00 1 c R
H(17) H 0.160(4) 0.368(3) 1.474(2) 0.050(9) Uiso 1.00 1 c .
H(18) H -0.0766 0.4174 1.3738 0.047 Uiso 1.00 1 c R
H(19) H -0.2960 0.3200 1.4041 0.059 Uiso 1.00 1 c R
H(20) H -0.3536 0.0938 1.3549 0.059 Uiso 1.00 1 c R
H(21) H -0.1935 -0.0379 1.2747 0.053 Uiso 1.00 1 c R
H(22) H 0.0245 0.0575 1.2435 0.041 Uiso 1.00 1 c R
H(23) H 0.0353 0.1868 0.6317 0.079 Uiso 1.00 1 c R
H(24) H 0.1037 0.1331 0.5334 0.079 Uiso 1.00 1 c R
H(25) H 0.2530 0.3676 0.6855 0.094 Uiso 1.00 1 c R
H(26) H 0.2654 0.2410 0.7047 0.094 Uiso 1.00 1 c R
H(27) H 0.3184 0.2572 0.6100 0.094 Uiso 1.00 1 c R
H(28) H -0.045(7) 0.317(6) 0.502(5) 0.16(2) Uiso 1.00 1 c .

loop_
_atom_site_aniso_label
_atom_site_aniso_U_11
_atom_site_aniso_U_22
_atom_site_aniso_U_33
_atom_site_aniso_U_12
_atom_site_aniso_U_13
_atom_site_aniso_U_23
O(1) 0.0247(8) 0.0240(9) 0.0330(9) 0.0028(6) 0.0042(7) 0.0088(7)
O(2) 0.0307(9) 0.0292(9) 0.0365(10) 0.0008(7) 0.0042(7) 0.0097(7)
O(3) 0.0280(9) 0.0496(12) 0.0432(11) 0.0216(8) 0.0103(8) 0.0202(9)
O(4) 0.0507(13) 0.0628(15) 0.0232(9) -0.0035(11) 0.0065(9) 0.0039(9)
O(5) 0.0559(15) 0.111(2) 0.0715(18) 0.0014(16) 0.0012(13) 0.0544(18)
C(1) 0.0187(10) 0.0226(11) 0.0258(11) 0.0052(8) 0.0022(8) 0.0043(9)
C(2) 0.0240(11) 0.0242(12) 0.0269(11) 0.0075(9) 0.0088(9) 0.0059(9)
C(3) 0.0236(11) 0.0290(13) 0.0318(12) 0.0087(9) 0.0071(9) 0.0092(10)
C(4) 0.0348(13) 0.0315(14) 0.0479(16) 0.0112(11) 0.0075(12) 0.0190(12)
C(5) 0.0459(16) 0.0422(17) 0.0557(18) 0.0184(13) 0.0034(14) 0.0256(14)
C(6) 0.0318(14) 0.0553(19) 0.0500(17) 0.0136(13) -0.0024(12) 0.0253(15)
C(7) 0.0283(12) 0.0380(15) 0.0377(14) 0.0032(10) 0.0055(10) 0.0205(12)
C(8) 0.0201(10) 0.0290(12) 0.0286(11) 0.0049(9) 0.0099(9) 0.0150(10)
C(9) 0.0207(10) 0.0263(12) 0.0211(10) 0.0067(9) 0.0063(8) 0.0058(9)
C(10) 0.0177(10) 0.0213(11) 0.0282(11) 0.0038(8) 0.0048(8) 0.0072(9)
C(11) 0.0253(11) 0.0265(12) 0.0291(12) 0.0047(9) 0.0037(9) 0.0108(10)
C(12) 0.0229(11) 0.0307(13) 0.0381(13) 0.0080(9) -0.0006(10) 0.0139(11)
C(13) 0.0194(10) 0.0234(12) 0.0392(13) 0.0070(9) 0.0050(9) 0.0126(10)
C(14) 0.0216(10) 0.0225(11) 0.0302(12) 0.0035(8) 0.0044(9) 0.0100(9)
C(15) 0.0192(10) 0.0257(12) 0.0293(12) 0.0071(9) -0.0010(9) 0.0063(9)
C(16) 0.0183(10) 0.0312(13) 0.0289(12) 0.0065(9) 0.0017(9) 0.0045(10)
C(17) 0.0267(12) 0.0360(15) 0.0405(14) 0.0131(11) 0.0053(11) 0.0043(11)
C(18) 0.0429(16) 0.0463(18) 0.0374(15) 0.0175(13) 0.0145(12) 0.0054(13)
C(19) 0.0479(17) 0.070(2) 0.0297(14) 0.0189(16) 0.0179(12) 0.0214(15)
C(20) 0.0510(17) 0.0559(19) 0.0353(14) 0.0124(14) 0.0166(13) 0.0294(14)
C(21) 0.0326(13) 0.0351(15) 0.0342(13) 0.0105(11) 0.0025(10) 0.0107(11)
C(22) 0.0247(11) 0.0243(12) 0.0270(11) 0.0080(9) 0.0028(9) 0.0070(9)
C(23) 0.0280(12) 0.0352(14) 0.0301(12) -0.0018(10) 0.0040(10) 0.0108(11)
C(24) 0.0349(13) 0.0368(15) 0.0279(12) -0.0077(11) 0.0033(10) 0.0104(11)
C(25) 0.0365(14) 0.0321(14) 0.0247(12) 0.0028(11) 0.0072(10) 0.0087(10)
C(26) 0.0265(11) 0.0246(12) 0.0273(12) 0.0066(9) 0.0088(9) 0.0104(9)
C(27) 0.0242(11) 0.0244(12) 0.0241(11) 0.0055(9) 0.0054(9) 0.0082(9)
C(28) 0.0270(12) 0.0355(14) 0.0216(11) 0.0068(10) 0.0061(9) 0.0120(10)
C(29) 0.0372(14) 0.0414(17) 0.0391(14) 0.0091(12) 0.0158(12) 0.0172(12)
C(30) 0.0351(15) 0.068(2) 0.0447(17) 0.0160(14) 0.0194(13) 0.0191(16)
C(31) 0.0288(14) 0.074(2) 0.0439(17) -0.0046(14) 0.0023(12) 0.0247(16)
C(32) 0.0418(15) 0.0491(19) 0.0411(16) -0.0113(13) 0.0044(12) 0.0239(14)
C(33) 0.0316(13) 0.0359(15) 0.0357(14) 0.0045(11) 0.0025(10) 0.0094(11)
C(34) 0.060(2) 0.067(2) 0.070(2) 0.0047(18) 0.0267(18) 0.037(2)
C(35) 0.059(2) 0.095(3) 0.080(2) 0.020(2) 0.004(2) 0.044(2)

loop_
_atom_type_symbol
_atom_type_description
_atom_type_scat_dispersion_real
_atom_type_scat_dispersion_imag
_atom_type_scat_source
C C 0.003 0.002
;
International Tables for Crystallography
(1992, Vol. C, Tables 4.2.6.8 and 6.1.1.4)
;
H H 0.000 0.000
;
International Tables for Crystallography
(1992, Vol. C, Table 6.1.1.4)
;
O O 0.011 0.006
;
International Tables for Crystallography
(1992, Vol. C, Tables 4.2.6.8 and 6.1.1.4)
;

loop_
_geom_angle_atom_site_label_1
_geom_angle_atom_site_label_2
_geom_angle_atom_site_label_3
_geom_angle
_geom_angle_publ_flag
C(2) C(1) C(9) 102.5(2) yes
C(2) C(1) C(10) 109.2(2) yes
C(2) C(1) C(22) 106.86(18) yes
C(9) C(1) C(10) 109.32(16) yes
C(9) C(1) C(22) 111.69(19) yes
C(10) C(1) C(22) 116.3(2) yes
O(2) C(2) C(1) 125.9(2) yes
O(2) C(2) C(3) 125.1(2) yes
C(1) C(2) C(3) 108.99(18) yes
C(2) C(3) C(4) 129.5(2) yes
C(2) C(3) C(8) 109.4(2) yes
C(4) C(3) C(8) 121.0(2) yes
C(3) C(4) C(5) 118.0(2) yes
C(4) C(5) C(6) 122.1(3) yes
C(5) C(6) C(7) 121.0(2) yes
C(6) C(7) C(8) 116.3(2) yes
C(3) C(8) C(7) 121.5(2) yes
C(3) C(8) C(9) 110.6(2) yes
C(7) C(8) C(9) 127.9(2) yes
O(1) C(9) C(1) 126.4(2) yes
O(1) C(9) C(8) 125.09(19) yes
C(1) C(9) C(8) 108.3(2) yes
C(1) C(10) C(11) 121.6(2) yes
C(1) C(10) C(15) 119.4(2) yes
C(11) C(10) C(15) 119.0(2) yes
C(10) C(11) C(12) 118.7(2) yes
C(11) C(12) C(13) 121.7(2) yes
O(3) C(13) C(12) 122.4(2) yes
O(3) C(13) C(14) 116.1(2) yes
C(12) C(13) C(14) 121.3(2) yes
C(13) C(14) C(15) 115.6(2) yes
C(13) C(14) C(16) 123.0(2) yes
C(15) C(14) C(16) 121.4(2) yes
C(10) C(15) C(14) 123.6(2) yes
C(14) C(16) C(17) 121.6(2) yes
C(14) C(16) C(21) 119.7(2) yes
C(17) C(16) C(21) 118.7(2) yes
C(16) C(17) C(18) 120.5(3) yes
C(17) C(18) C(19) 120.3(3) yes
C(18) C(19) C(20) 119.2(3) yes
C(19) C(20) C(21) 120.6(3) yes
C(16) C(21) C(20) 120.6(2) yes
C(1) C(22) C(23) 119.7(2) yes
C(1) C(22) C(27) 122.64(18) yes
C(23) C(22) C(27) 117.6(2) yes
C(22) C(23) C(24) 120.5(2) yes
C(23) C(24) C(25) 121.3(2) yes
O(4) C(25) C(24) 116.1(2) yes
O(4) C(25) C(26) 124.5(2) yes
C(24) C(25) C(26) 119.4(2) yes
C(25) C(26) C(27) 118.3(2) yes
C(25) C(26) C(28) 121.1(2) yes
C(27) C(26) C(28) 120.57(18) yes
C(22) C(27) C(26) 122.82(18) yes
C(26) C(28) C(29) 121.1(2) yes
C(26) C(28) C(33) 118.9(2) yes
C(29) C(28) C(33) 119.9(2) yes
C(28) C(29) C(30) 120.0(3) yes
C(29) C(30) C(31) 120.0(3) yes
C(30) C(31) C(32) 119.9(3) yes
C(31) C(32) C(33) 120.6(3) yes
C(28) C(33) C(32) 119.6(2) yes
O(5) C(34) C(35) 107.8(3) yes
C(13) O(3) H(8) 105.4(16) no
C(25) O(4) H(17) 105(2) no
C(34) O(5) H(28) 145(3) no
C(3) C(4) H(1) 121.0 no
C(5) C(4) H(1) 121.0 no
C(4) C(5) H(2) 118.9 no
C(6) C(5) H(2) 119.0 no
C(5) C(6) H(3) 119.5 no
C(7) C(6) H(3) 119.5 no
C(6) C(7) H(4) 121.9 no
C(8) C(7) H(4) 121.8 no
C(10) C(11) H(5) 120.7 no
C(12) C(11) H(5) 120.7 no
C(11) C(12) H(6) 119.2 no
C(13) C(12) H(6) 119.2 no
C(10) C(15) H(7) 118.2 no
C(14) C(15) H(7) 118.2 no
C(16) C(17) H(9) 119.8 no
C(18) C(17) H(9) 119.7 no
C(17) C(18) H(10) 119.8 no
C(19) C(18) H(10) 119.8 no
C(18) C(19) H(11) 120.4 no
C(20) C(19) H(11) 120.4 no
C(19) C(20) H(12) 119.7 no
C(21) C(20) H(12) 119.7 no
C(16) C(21) H(13) 119.7 no
C(20) C(21) H(13) 119.7 no
C(22) C(23) H(14) 119.7 no
C(24) C(23) H(14) 119.8 no
C(23) C(24) H(15) 119.3 no
C(25) C(24) H(15) 119.3 no
C(22) C(27) H(16) 118.6 no
C(26) C(27) H(16) 118.6 no
C(28) C(29) H(18) 120.0 no
C(30) C(29) H(18) 120.0 no
C(29) C(30) H(19) 120.0 no
C(31) C(30) H(19) 120.0 no
C(30) C(31) H(20) 120.1 no
C(32) C(31) H(20) 120.1 no
C(31) C(32) H(21) 119.7 no
C(33) C(32) H(21) 119.8 no
C(28) C(33) H(22) 120.2 no
C(32) C(33) H(22) 120.2 no
O(5) C(34) H(23) 109.9 no
O(5) C(34) H(24) 109.9 no
C(35) C(34) H(23) 110.1 no
C(35) C(34) H(24) 109.7 no
H(23) C(34) H(24) 109.5 no
C(34) C(35) H(25) 109.3 no
C(34) C(35) H(26) 109.4 no
C(34) C(35) H(27) 109.7 no
H(25) C(35) H(26) 109.5 no
H(25) C(35) H(27) 109.5 no
H(26) C(35) H(27) 109.5 no

loop_
_geom_bond_atom_site_label_1
_geom_bond_atom_site_label_2
_geom_bond_distance
_geom_bond_publ_flag
O(1) C(9) 1.192(3) yes
O(2) C(2) 1.224(2) yes
O(3) C(13) 1.372(3) yes
O(4) C(25) 1.348(3) yes
O(5) C(34) 1.443(6) yes
C(1) C(2) 1.542(4) yes
C(1) C(9) 1.547(2) yes
C(1) C(10) 1.540(3) yes
C(1) C(22) 1.515(3) yes
C(2) C(3) 1.489(3) yes
C(3) C(4) 1.363(4) yes
C(3) C(8) 1.393(3) yes
C(4) C(5) 1.379(4) yes
C(5) C(6) 1.363(4) yes
C(6) C(7) 1.407(5) yes
C(7) C(8) 1.390(3) yes
C(8) C(9) 1.484(4) yes
C(10) C(11) 1.407(4) yes
C(10) C(15) 1.373(3) yes
C(11) C(12) 1.391(3) yes
C(12) C(13) 1.359(4) yes
C(13) C(14) 1.426(4) yes
C(14) C(15) 1.401(3) yes
C(14) C(16) 1.471(3) yes
C(16) C(17) 1.407(3) yes
C(16) C(21) 1.373(4) yes
C(17) C(18) 1.378(4) yes
C(18) C(19) 1.395(6) yes
C(19) C(20) 1.371(4) yes
C(20) C(21) 1.398(4) yes
C(22) C(23) 1.404(2) yes
C(22) C(27) 1.388(3) yes
C(23) C(24) 1.384(4) yes
C(24) C(25) 1.400(4) yes
C(25) C(26) 1.393(2) yes
C(26) C(27) 1.411(3) yes
C(26) C(28) 1.495(3) yes
C(28) C(29) 1.383(4) yes
C(28) C(33) 1.370(4) yes
C(29) C(30) 1.393(4) yes
C(30) C(31) 1.355(5) yes
C(31) C(32) 1.387(4) yes
C(32) C(33) 1.379(4) yes
C(34) C(35) 1.477(5) yes
O(3) H(8) 0.98(3) no
O(4) H(17) 0.92(3) no
O(5) H(28) 1.13(7) no
C(4) H(1) 0.950 no
C(5) H(2) 0.950 no
C(6) H(3) 0.950 no
C(7) H(4) 0.950 no
C(11) H(5) 0.950 no
C(12) H(6) 0.950 no
C(15) H(7) 0.950 no
C(17) H(9) 0.950 no
C(18) H(10) 0.950 no
C(19) H(11) 0.950 no
C(20) H(12) 0.950 no
C(21) H(13) 0.950 no
C(23) H(14) 0.950 no
C(24) H(15) 0.950 no
C(27) H(16) 0.950 no
C(29) H(18) 0.950 no
C(30) H(19) 0.950 no
C(31) H(20) 0.950 no
C(32) H(21) 0.950 no
C(33) H(22) 0.950 no
C(34) H(23) 0.950 no
C(34) H(24) 0.950 no
C(35) H(25) 0.950 no
C(35) H(26) 0.950 no
C(35) H(27) 0.950 no

loop_
_geom_contact_atom_site_label_1
_geom_contact_atom_site_label_2
_geom_contact_distance
_geom_contact_site_symmetry_2
O(1) O(3) 3.036(2) 1_455
O(1) O(3) 2.776(3) 2_657
O(1) C(12) 3.536(3) 2_657
O(1) C(13) 3.515(3) 2_657
O(1) C(32) 3.406(3) 2_557
O(1) C(33) 3.184(2) 2_557
O(2) O(2) 2.838(3) 2_667
O(2) C(2) 3.041(3) 2_667
O(2) C(3) 3.265(3) 2_667
O(2) C(4) 3.429(3) 2_667
O(2) C(15) 3.295(3) 2_667
O(2) C(21) 3.336(3) 2_667
O(3) O(1) 3.036(2) 1_655
O(3) O(1) 2.776(3) 2_657
O(3) C(9) 3.570(4) 2_657
O(3) C(27) 3.406(3) 2_657
O(4) O(5) 2.753(4) 1_556
O(4) C(29) 3.497(3) 2_568
O(4) C(30) 3.341(4) 2_568
O(4) C(34) 3.580(5) 1_556
O(4) C(35) 3.529(6) 1_556
O(5) O(4) 2.753(4) 1_554
O(5) C(28) 3.279(4) 1_554
O(5) C(29) 3.119(5) 1_554
O(5) C(30) 3.299(4) 1_554
C(2) O(2) 3.041(3) 2_667
C(3) O(2) 3.265(3) 2_667
C(4) O(2) 3.429(3) 2_667
C(9) O(3) 3.570(4) 2_657
C(11) C(12) 3.589(3) 2_657
C(11) C(13) 3.329(3) 2_657
C(12) O(1) 3.536(3) 2_657
C(12) C(11) 3.589(3) 2_657
C(12) C(12) 3.595(3) 2_657
C(13) O(1) 3.515(3) 2_657
C(13) C(11) 3.329(3) 2_657
C(15) O(2) 3.295(3) 2_667
C(17) C(31) 3.561(3) 2_557
C(19) C(19) 3.518(4) 2_656
C(21) O(2) 3.336(3) 2_667
C(27) O(3) 3.406(3) 2_657
C(28) O(5) 3.279(4) 1_556
C(29) O(4) 3.497(3) 2_568
C(29) O(5) 3.119(5) 1_556
C(30) O(4) 3.341(4) 2_568
C(30) O(5) 3.299(4) 1_556
C(31) C(17) 3.561(3) 2_557
C(32) O(1) 3.406(3) 2_557
C(33) O(1) 3.184(2) 2_557
C(34) O(4) 3.580(5) 1_554
C(35) O(4) 3.529(6) 1_554
O(1) H(6) 2.949 2_657
O(1) H(8) 3.06(2) 1_455
O(1) H(8) 1.82(3) 2_657
O(1) H(16) 3.545 2_557
O(1) H(21) 3.195 2_557
O(1) H(22) 2.766 2_557
O(2) H(1) 3.247 2_667
O(2) H(7) 2.895 2_667
O(2) H(13) 2.400 2_667
O(2) H(25) 3.594 2_667
O(2) H(26) 3.538 2_667
O(3) H(4) 2.917 1_655
O(3) H(5) 3.521 2_657
O(3) H(16) 3.432 1_655
O(3) H(16) 3.046 2_657
O(3) H(22) 3.172 2_657
O(4) H(10) 3.121 2_657
O(4) H(15) 2.929 2_668
O(4) H(18) 2.978 2_568
O(4) H(19) 2.655 2_568
O(4) H(25) 3.289 1_556
O(4) H(27) 3.234 1_556
O(4) H(28) 2.91(7) 1_556
O(4) H(28) 3.57(7) 2_567
O(5) H(3) 3.519 .
O(5) H(17) 1.93(4) 1_554
O(5) H(18) 3.432 1_554
O(5) H(18) 2.839 2_567
C(1) H(8) 3.22(2) 2_657
C(2) H(13) 3.228 2_667
C(4) H(25) 3.518 .
C(5) H(25) 3.271 .
C(6) H(23) 3.032 .
C(6) H(25) 3.469 .
C(7) H(21) 3.571 2_557
C(7) H(22) 3.479 2_557
C(7) H(23) 3.122 .
C(7) H(26) 3.498 .
C(8) H(21) 3.526 2_557
C(8) H(26) 3.487 .
C(9) H(8) 2.70(3) 2_657
C(9) H(21) 3.436 2_557
C(9) H(22) 3.578 2_557
C(10) H(1) 2.954 2_667
C(10) H(8) 3.28(2) 2_657
C(11) H(1) 3.113 2_667
C(11) H(8) 3.56(2) 2_657
C(11) H(9) 3.298 2_657
C(12) H(1) 3.060 2_667
C(13) H(1) 2.940 2_667
C(13) H(4) 3.504 1_655
C(13) H(5) 3.405 2_657
C(14) H(1) 2.807 2_667
C(14) H(4) 3.439 1_655
C(14) H(5) 3.545 2_657
C(15) H(1) 2.801 2_667
C(15) H(6) 3.446 2_657
C(15) H(21) 3.417 2_557
C(16) H(4) 2.900 1_655
C(16) H(20) 2.980 2_557
C(17) H(4) 3.124 1_655
C(17) H(5) 3.307 2_657
C(17) H(20) 2.799 2_557
C(17) H(22) 3.078 2_657
C(18) H(4) 3.540 1_655
C(18) H(20) 3.015 2_557
C(18) H(22) 3.151 2_657
C(18) H(24) 3.264 2_656
C(18) H(27) 3.345 2_656
C(19) H(11) 3.298 2_656
C(19) H(20) 3.593 1_654
C(19) H(20) 3.391 2_557
C(19) H(23) 3.495 1_655
C(19) H(24) 3.293 2_656
C(19) H(27) 3.467 2_656
C(20) H(3) 3.062 1_655
C(20) H(4) 3.554 1_655
C(20) H(11) 3.329 2_656
C(20) H(20) 3.506 2_557
C(20) H(27) 3.297 .
C(21) H(3) 3.028 1_655
C(21) H(4) 3.151 1_655
C(21) H(20) 3.307 2_557
C(21) H(26) 3.330 .
C(21) H(27) 3.465 .
C(22) H(8) 3.44(2) 2_657
C(22) H(9) 3.251 2_657
C(23) H(9) 3.556 2_657
C(23) H(25) 3.519 2_667
C(24) H(12) 3.590 2_667
C(24) H(15) 3.335 2_668
C(25) H(9) 3.465 2_657
C(25) H(10) 3.128 2_657
C(25) H(15) 3.574 2_668
C(25) H(19) 3.484 2_568
C(26) H(2) 3.315 2_567
C(26) H(9) 3.187 2_657
C(26) H(10) 3.338 2_657
C(26) H(28) 3.60(8) 1_556
C(27) H(2) 2.981 2_567
C(27) H(8) 3.19(2) 2_657
C(27) H(9) 3.038 2_657
C(28) H(2) 3.583 2_567
C(28) H(6) 3.274 1_455
C(28) H(10) 3.588 2_657
C(28) H(28) 2.64(7) 1_556
C(29) H(2) 3.537 2_567
C(29) H(6) 3.376 1_455
C(29) H(17) 3.54(3) 2_568
C(29) H(28) 2.13(8) 1_556
C(30) H(5) 3.322 1_455
C(30) H(6) 3.327 1_455
C(30) H(28) 2.22(6) 1_556
C(31) H(5) 3.486 1_455
C(31) H(6) 3.146 1_455
C(31) H(11) 3.285 1_456
C(31) H(28) 2.78(5) 1_556
C(32) H(6) 2.995 1_455
C(32) H(7) 3.417 2_557
C(32) H(23) 3.563 2_557
C(32) H(26) 3.295 2_557
C(32) H(28) 3.20(5) 1_556
C(33) H(4) 3.593 2_557
C(33) H(6) 3.056 1_455
C(33) H(10) 3.410 2_657
C(33) H(28) 3.16(6) 1_556
C(34) H(3) 3.579 .
C(34) H(10) 3.335 2_656
C(34) H(11) 3.517 2_656
C(34) H(17) 2.88(4) 1_554
C(34) H(21) 3.318 2_557
C(35) H(10) 3.389 2_656
C(35) H(11) 3.479 2_656
C(35) H(13) 3.426 .
C(35) H(14) 3.281 2_667
C(35) H(17) 3.16(4) 1_554
C(35) H(21) 3.170 2_557
H(1) O(2) 3.247 2_667
H(1) C(10) 2.954 2_667
H(1) C(11) 3.113 2_667
H(1) C(12) 3.060 2_667
H(1) C(13) 2.940 2_667
H(1) C(14) 2.807 2_667
H(1) C(15) 2.801 2_667
H(1) H(7) 3.295 2_667
H(1) H(13) 3.353 2_667
H(2) C(26) 3.315 2_567
H(2) C(27) 2.981 2_567
H(2) C(28) 3.583 2_567
H(2) C(29) 3.537 2_567
H(2) H(16) 2.846 2_567
H(2) H(18) 3.234 2_567
H(2) H(25) 3.485 .
H(3) O(5) 3.519 .
H(3) C(20) 3.062 1_455
H(3) C(21) 3.028 1_455
H(3) C(34) 3.579 .
H(3) H(12) 3.070 1_455
H(3) H(13) 3.024 1_455
H(3) H(23) 2.951 .
H(4) O(3) 2.917 1_455
H(4) C(13) 3.504 1_455
H(4) C(14) 3.439 1_455
H(4) C(16) 2.900 1_455
H(4) C(17) 3.124 1_455
H(4) C(18) 3.540 1_455
H(4) C(20) 3.554 1_455
H(4) C(21) 3.151 1_455
H(4) C(33) 3.593 2_557
H(4) H(9) 3.511 1_455
H(4) H(13) 3.565 1_455
H(4) H(21) 3.435 2_557
H(4) H(22) 2.784 2_557
H(4) H(23) 3.139 .
H(5) O(3) 3.521 2_657
H(5) C(13) 3.405 2_657
H(5) C(14) 3.545 2_657
H(5) C(17) 3.307 2_657
H(5) C(30) 3.322 1_655
H(5) C(31) 3.486 1_655
H(5) H(9) 2.583 2_657
H(5) H(19) 3.287 1_655
H(5) H(20) 3.568 1_655
H(6) O(1) 2.949 2_657
H(6) C(15) 3.446 2_657
H(6) C(28) 3.274 1_655
H(6) C(29) 3.376 1_655
H(6) C(30) 3.327 1_655
H(6) C(31) 3.146 1_655
H(6) C(32) 2.995 1_655
H(6) C(33) 3.056 1_655
H(6) H(16) 3.455 1_655
H(6) H(21) 3.411 1_655
H(6) H(22) 3.482 1_655
H(7) O(2) 2.895 2_667
H(7) C(32) 3.417 2_557
H(7) H(1) 3.295 2_667
H(7) H(21) 2.765 2_557
H(7) H(26) 2.905 .
H(8) O(1) 3.06(2) 1_655
H(8) O(1) 1.82(3) 2_657
H(8) C(1) 3.22(2) 2_657
H(8) C(9) 2.70(3) 2_657
H(8) C(10) 3.28(2) 2_657
H(8) C(11) 3.56(2) 2_657
H(8) C(22) 3.44(2) 2_657
H(8) C(27) 3.19(2) 2_657
H(8) H(8) 3.29(3) 2_757
H(8) H(16) 3.109 1_655
H(8) H(16) 2.676 2_657
H(8) H(22) 3.581 2_657
H(9) C(11) 3.298 2_657
H(9) C(22) 3.251 2_657
H(9) C(23) 3.556 2_657
H(9) C(25) 3.465 2_657
H(9) C(26) 3.187 2_657
H(9) C(27) 3.038 2_657
H(9) H(4) 3.511 1_655
H(9) H(5) 2.583 2_657
H(9) H(16) 3.360 2_657
H(9) H(20) 3.133 2_557
H(9) H(22) 2.910 2_657
H(10) O(4) 3.121 2_657
H(10) C(25) 3.128 2_657
H(10) C(26) 3.338 2_657
H(10) C(28) 3.588 2_657
H(10) C(33) 3.410 2_657
H(10) C(34) 3.335 2_656
H(10) C(35) 3.389 2_656
H(10) H(17) 2.950 2_657
H(10) H(20) 3.444 2_557
H(10) H(22) 3.051 2_657
H(10) H(24) 2.736 2_656
H(10) H(27) 2.662 2_656
H(11) C(19) 3.298 2_656
H(11) C(20) 3.329 2_656
H(11) C(31) 3.285 1_654
H(11) C(34) 3.517 2_656
H(11) C(35) 3.479 2_656
H(11) H(11) 3.345 2_656
H(11) H(12) 3.375 2_656
H(11) H(20) 2.781 1_654
H(11) H(23) 3.410 1_655
H(11) H(24) 2.784 2_656
H(11) H(26) 3.551 2_656
H(11) H(27) 2.928 2_656
H(12) C(24) 3.590 2_667
H(12) H(3) 3.070 1_655
H(12) H(11) 3.375 2_656
H(12) H(15) 3.386 2_667
H(12) H(20) 3.475 1_654
H(12) H(27) 2.892 .
H(13) O(2) 2.400 2_667
H(13) C(2) 3.228 2_667
H(13) C(35) 3.426 .
H(13) H(1) 3.353 2_667
H(13) H(3) 3.024 1_655
H(13) H(4) 3.565 1_655
H(13) H(14) 3.362 2_667
H(13) H(26) 2.919 .
H(13) H(27) 3.193 .
H(14) C(35) 3.281 2_667
H(14) H(13) 3.362 2_667
H(14) H(25) 2.665 2_667
H(14) H(26) 3.533 2_667
H(14) H(27) 3.184 2_667
H(15) O(4) 2.929 2_668
H(15) C(24) 3.335 2_668
H(15) C(25) 3.574 2_668
H(15) H(12) 3.386 2_667
H(15) H(15) 2.650 2_668
H(15) H(19) 3.298 1_655
H(15) H(19) 3.301 2_568
H(15) H(25) 3.528 2_667
H(15) H(27) 3.263 2_667
H(16) O(1) 3.545 2_557
H(16) O(3) 3.432 1_455
H(16) O(3) 3.046 2_657
H(16) H(2) 2.846 2_567
H(16) H(6) 3.455 1_455
H(16) H(8) 3.109 1_455
H(16) H(8) 2.676 2_657
H(16) H(9) 3.360 2_657
H(17) O(5) 1.93(4) 1_556
H(17) C(29) 3.54(3) 2_568
H(17) C(34) 2.88(4) 1_556
H(17) C(35) 3.16(4) 1_556
H(17) H(10) 2.950 2_657
H(17) H(18) 2.827 2_568
H(17) H(19) 3.223 2_568
H(17) H(24) 3.030 1_556
H(17) H(25) 3.031 1_556
H(17) H(27) 3.017 1_556
H(17) H(28) 2.04(8) 1_556
H(18) O(4) 2.978 2_568
H(18) O(5) 3.432 1_556
H(18) O(5) 2.839 2_567
H(18) H(2) 3.234 2_567
H(18) H(17) 2.827 2_568
H(18) H(18) 3.376 2_568
H(18) H(25) 3.390 2_567
H(18) H(28) 2.481 1_556
H(18) H(28) 2.792 2_567
H(19) O(4) 2.655 2_568
H(19) C(25) 3.484 2_568
H(19) H(5) 3.287 1_455
H(19) H(15) 3.298 1_455
H(19) H(15) 3.301 2_568
H(19) H(17) 3.223 2_568
H(19) H(28) 2.593 1_556
H(20) C(16) 2.980 2_557
H(20) C(17) 2.799 2_557
H(20) C(18) 3.015 2_557
H(20) C(19) 3.593 1_456
H(20) C(19) 3.391 2_557
H(20) C(20) 3.506 2_557
H(20) C(21) 3.307 2_557
H(20) H(5) 3.568 1_455
H(20) H(9) 3.133 2_557
H(20) H(10) 3.444 2_557
H(20) H(11) 2.781 1_456
H(20) H(12) 3.475 1_456
H(20) H(28) 3.389 1_556
H(21) O(1) 3.195 2_557
H(21) C(7) 3.571 2_557
H(21) C(8) 3.526 2_557
H(21) C(9) 3.436 2_557
H(21) C(15) 3.417 2_557
H(21) C(34) 3.318 2_557
H(21) C(35) 3.170 2_557
H(21) H(4) 3.435 2_557
H(21) H(6) 3.411 1_455
H(21) H(7) 2.765 2_557
H(21) H(23) 2.937 2_557
H(21) H(24) 3.348 2_557
H(21) H(26) 2.402 2_557
H(21) H(27) 3.562 2_557
H(22) O(1) 2.766 2_557
H(22) O(3) 3.172 2_657
H(22) C(7) 3.479 2_557
H(22) C(9) 3.578 2_557
H(22) C(17) 3.078 2_657
H(22) C(18) 3.151 2_657
H(22) H(4) 2.784 2_557
H(22) H(6) 3.482 1_455
H(22) H(8) 3.581 2_657
H(22) H(9) 2.910 2_657
H(22) H(10) 3.051 2_657
H(23) C(6) 3.032 .
H(23) C(7) 3.122 .
H(23) C(19) 3.495 1_455
H(23) C(32) 3.563 2_557
H(23) H(3) 2.951 .
H(23) H(4) 3.139 .
H(23) H(11) 3.410 1_455
H(23) H(21) 2.937 2_557
H(23) H(24) 3.398 2_556
H(24) C(18) 3.264 2_656
H(24) C(19) 3.293 2_656
H(24) H(10) 2.736 2_656
H(24) H(11) 2.784 2_656
H(24) H(17) 3.030 1_554
H(24) H(21) 3.348 2_557
H(24) H(23) 3.398 2_556
H(24) H(24) 3.042 2_556
H(25) O(2) 3.594 2_667
H(25) O(4) 3.289 1_554
H(25) C(4) 3.518 .
H(25) C(5) 3.271 .
H(25) C(6) 3.469 .
H(25) C(23) 3.519 2_667
H(25) H(2) 3.485 .
H(25) H(14) 2.665 2_667
H(25) H(15) 3.528 2_667
H(25) H(17) 3.031 1_554
H(25) H(18) 3.390 2_567
H(26) O(2) 3.538 2_667
H(26) C(7) 3.498 .
H(26) C(8) 3.487 .
H(26) C(21) 3.330 .
H(26) C(32) 3.295 2_557
H(26) H(7) 2.905 .
H(26) H(11) 3.551 2_656
H(26) H(13) 2.919 .
H(26) H(14) 3.533 2_667
H(26) H(21) 2.402 2_557
H(27) O(4) 3.234 1_554
H(27) C(18) 3.345 2_656
H(27) C(19) 3.467 2_656
H(27) C(20) 3.297 .
H(27) C(21) 3.465 .
H(27) H(10) 2.662 2_656
H(27) H(11) 2.928 2_656
H(27) H(12) 2.892 .
H(27) H(13) 3.193 .
H(27) H(14) 3.184 2_667
H(27) H(15) 3.263 2_667
H(27) H(17) 3.017 1_554
H(27) H(21) 3.562 2_557
H(28) O(4) 2.91(7) 1_554
H(28) O(4) 3.57(7) 2_567
H(28) C(26) 3.60(8) 1_554
H(28) C(28) 2.64(7) 1_554
H(28) C(29) 2.13(8) 1_554
H(28) C(30) 2.22(6) 1_554
H(28) C(31) 2.78(5) 1_554
H(28) C(32) 3.20(5) 1_554
H(28) C(33) 3.16(6) 1_554
H(28) H(17) 2.04(8) 1_554
H(28) H(18) 2.481 1_554
H(28) H(18) 2.792 2_567
H(28) H(19) 2.593 1_554
H(28) H(20) 3.389 1_554

loop_
_geom_torsion_atom_site_label_1
_geom_torsion_atom_site_label_2
_geom_torsion_atom_site_label_3
_geom_torsion_atom_site_label_4
_geom_torsion
C(2) C(1) C(9) O(1) 171.7(2)
C(2) C(1) C(9) C(8) -4.5(2)
C(9) C(1) C(2) O(2) -177.6(2)
C(9) C(1) C(2) C(3) 3.2(2)
C(2) C(1) C(10) C(11) 120.5(2)
C(2) C(1) C(10) C(15) -61.1(2)
C(10) C(1) C(2) O(2) -61.7(3)
C(10) C(1) C(2) C(3) 119.0(2)
C(2) C(1) C(22) C(23) -58.1(3)
C(2) C(1) C(22) C(27) 120.0(2)
C(22) C(1) C(2) O(2) 64.9(3)
C(22) C(1) C(2) C(3) -114.4(2)
C(9) C(1) C(10) C(11) -128.1(2)
C(9) C(1) C(10) C(15) 50.3(3)
C(10) C(1) C(9) O(1) 56.0(3)
C(10) C(1) C(9) C(8) -120.3(2)
C(9) C(1) C(22) C(23) -169.5(2)
C(9) C(1) C(22) C(27) 8.6(3)
C(22) C(1) C(9) O(1) -74.2(3)
C(22) C(1) C(9) C(8) 109.5(2)
C(10) C(1) C(22) C(23) 64.1(3)
C(10) C(1) C(22) C(27) -117.8(2)
C(22) C(1) C(10) C(11) -0.5(3)
C(22) C(1) C(10) C(15) 177.9(2)
O(2) C(2) C(3) C(4) -3.6(4)
O(2) C(2) C(3) C(8) -179.9(2)
C(1) C(2) C(3) C(4) 175.7(2)
C(1) C(2) C(3) C(8) -0.6(2)
C(2) C(3) C(4) C(5) -177.0(2)
C(2) C(3) C(8) C(7) 177.2(2)
C(2) C(3) C(8) C(9) -2.4(2)
C(4) C(3) C(8) C(7) 0.5(4)
C(4) C(3) C(8) C(9) -179.1(2)
C(8) C(3) C(4) C(5) -1.1(4)
C(3) C(4) C(5) C(6) 0.3(4)
C(4) C(5) C(6) C(7) 1.1(5)
C(5) C(6) C(7) C(8) -1.6(4)
C(6) C(7) C(8) C(3) 0.8(3)
C(6) C(7) C(8) C(9) -179.7(2)
C(3) C(8) C(9) O(1) -171.8(2)
C(3) C(8) C(9) C(1) 4.5(2)
C(7) C(8) C(9) O(1) 8.6(4)
C(7) C(8) C(9) C(1) -175.1(2)
C(1) C(10) C(11) C(12) -178.4(2)
C(1) C(10) C(15) C(14) 179.5(2)
C(11) C(10) C(15) C(14) -2.1(3)
C(15) C(10) C(11) C(12) 3.2(3)
C(10) C(11) C(12) C(13) -3.8(3)
C(11) C(12) C(13) O(3) 178.6(2)
C(11) C(12) C(13) C(14) 3.1(3)
O(3) C(13) C(14) C(15) -177.5(2)
O(3) C(13) C(14) C(16) 2.8(3)
C(12) C(13) C(14) C(15) -1.7(3)
C(12) C(13) C(14) C(16) 178.6(2)
C(13) C(14) C(15) C(10) 1.3(3)
C(13) C(14) C(16) C(17) 41.2(3)
C(13) C(14) C(16) C(21) -140.6(2)
C(15) C(14) C(16) C(17) -138.4(2)
C(15) C(14) C(16) C(21) 39.8(3)
C(16) C(14) C(15) C(10) -179.0(2)
C(14) C(16) C(17) C(18) 179.3(2)
C(14) C(16) C(21) C(20) 179.8(2)
C(17) C(16) C(21) C(20) -1.9(3)
C(21) C(16) C(17) C(18) 1.1(3)
C(16) C(17) C(18) C(19) 0.9(3)
C(17) C(18) C(19) C(20) -2.1(4)
C(18) C(19) C(20) C(21) 1.3(4)
C(19) C(20) C(21) C(16) 0.8(4)
C(1) C(22) C(23) C(24) -180.0(2)
C(1) C(22) C(27) C(26) -178.3(2)
C(23) C(22) C(27) C(26) -0.2(4)
C(27) C(22) C(23) C(24) 1.8(4)
C(22) C(23) C(24) C(25) -1.2(4)
C(23) C(24) C(25) O(4) 178.5(3)
C(23) C(24) C(25) C(26) -1.0(4)
O(4) C(25) C(26) C(27) -176.9(2)
O(4) C(25) C(26) C(28) 1.3(4)
C(24) C(25) C(26) C(27) 2.6(4)
C(24) C(25) C(26) C(28) -179.2(2)
C(25) C(26) C(27) C(22) -2.0(4)
C(25) C(26) C(28) C(29) 66.2(4)
C(25) C(26) C(28) C(33) -115.9(3)
C(27) C(26) C(28) C(29) -115.6(3)
C(27) C(26) C(28) C(33) 62.3(3)
C(28) C(26) C(27) C(22) 179.7(2)
C(26) C(28) C(29) C(30) -179.1(2)
C(26) C(28) C(33) C(32) 179.0(2)
C(29) C(28) C(33) C(32) -3.1(4)
C(33) C(28) C(29) C(30) 3.0(4)
C(28) C(29) C(30) C(31) -1.3(5)
C(29) C(30) C(31) C(32) -0.4(5)
C(30) C(31) C(32) C(33) 0.3(5)
C(31) C(32) C(33) C(28) 1.5(4)

loop_
_cod_related_entry_id
_cod_related_entry_database
_cod_related_entry_code
1 ChemSpider 30661332
